data_2231693
loop_
_publ_author_name
'Guo, Jian'
'Tang, Min'
'Chen, Jing'
'Li, Cheng-Peng'

_publ_section_title
;
 Di-\m-chlorido-bis{[4-amino-3,5-bis(2-pyridyl)-4<i>H</i>-1,2,4-triazole-\k<i>N</i>^1^]chloridomercury(II)}
;
_journal_coeditor_code SU2294
_journal_issue 9
_journal_name_full 'Acta Crystallographica Section E'
_journal_page_first m1180
_journal_paper_doi 10.1107/S1600536811029886
_journal_volume 67
_journal_year 2011
_chemical_formula_iupac '[Hg2 Cl4 (C12 H10 N6)2]'
_chemical_formula_moiety 'C24 H20 Cl4 Hg2 N12'
_chemical_formula_sum 'C24 H20 Cl4 Hg2 N12'
_chemical_formula_weight 1019.50
_chemical_name_systematic
Di-\m-chlorido-bis{[4-amino-3,5-bis(2-pyridyl)-4<i>H</i>-1,2,4-triazole-\k<i>N</i>^1^]chloridomercury(II)}
_space_group_IT_number 61
_symmetry_cell_setting orthorhombic
_symmetry_space_group_name_Hall '-P 2ac 2ab'
_symmetry_space_group_name_H-M 'P b c a'
_atom_sites_solution_hydrogens geom
_atom_sites_solution_primary direct
_atom_sites_solution_secondary difmap
_audit_creation_method SHELXL-97
_cell_angle_alpha 90.00
_cell_angle_beta 90.00
_cell_angle_gamma 90.00
_cell_formula_units_Z 4
_cell_length_a 11.3634(4)
_cell_length_b 14.9962(6)
_cell_length_c 17.2328(7)
_cell_measurement_reflns_used 5032
_cell_measurement_temperature 296(2)
_cell_measurement_theta_max 28.09
_cell_measurement_theta_min 2.54
_cell_volume 2936.6(2)
_computing_cell_refinement 'SAINT (Bruker, 2007)'
_computing_data_collection 'SMART (Bruker, 2007)'
_computing_data_reduction 'SAINT (Bruker, 2007)'
_computing_molecular_graphics 'DIAMOND (Brandenburg, 1999)'
_computing_publication_material 'SHELXTL (Sheldrick, 2008)'
_computing_structure_refinement 'SHELXL97 (Sheldrick, 2008)'
_computing_structure_solution 'SHELXS97 (Sheldrick, 2008)'
_diffrn_ambient_temperature 296(2)
_diffrn_measured_fraction_theta_full 1.000
_diffrn_measured_fraction_theta_max 1.000
_diffrn_measurement_device_type 'Bruker SMART CCD area-detector'
_diffrn_measurement_method 'phi and omega scans'
_diffrn_radiation_monochromator graphite
_diffrn_radiation_source 'fine-focus sealed tube'
_diffrn_radiation_type MoK\a
_diffrn_radiation_wavelength 0.71073
_diffrn_reflns_av_R_equivalents 0.0230
_diffrn_reflns_av_sigmaI/netI 0.0169
_diffrn_reflns_limit_h_max 13
_diffrn_reflns_limit_h_min -8
_diffrn_reflns_limit_k_max 17
_diffrn_reflns_limit_k_min -16
_diffrn_reflns_limit_l_max 19
_diffrn_reflns_limit_l_min -20
_diffrn_reflns_number 14063
_diffrn_reflns_theta_full 25.03
_diffrn_reflns_theta_max 25.03
_diffrn_reflns_theta_min 2.36
_exptl_absorpt_coefficient_mu 10.847
_exptl_absorpt_correction_T_max 1.000000
_exptl_absorpt_correction_T_min 0.474783
_exptl_absorpt_correction_type multi-scan
_exptl_absorpt_process_details '(SADABS; Sheldrick, 1996)'
_exptl_crystal_colour colourless
_exptl_crystal_density_diffrn 2.306
_exptl_crystal_density_method 'not measured'
_exptl_crystal_description block
_exptl_crystal_F_000 1904
_exptl_crystal_size_max 0.28
_exptl_crystal_size_mid 0.22
_exptl_crystal_size_min 0.20
_refine_diff_density_max 0.529
_refine_diff_density_min -1.260
_refine_ls_extinction_method none
_refine_ls_goodness_of_fit_ref 1.077
_refine_ls_hydrogen_treatment constr
_refine_ls_matrix_type full
_refine_ls_number_parameters 190
_refine_ls_number_reflns 2596
_refine_ls_number_restraints 0
_refine_ls_restrained_S_all 1.077
_refine_ls_R_factor_all 0.0335
_refine_ls_R_factor_gt 0.0224
_refine_ls_shift/su_max 0.001
_refine_ls_shift/su_mean 0.000
_refine_ls_structure_factor_coef Fsqd
_refine_ls_weighting_details 'calc w=1/[\s^2^(Fo^2^)+(0.0280P)^2^+2.8778P] where P=(Fo^2^+2Fc^2^)/3'
_refine_ls_weighting_scheme calc
_refine_ls_wR_factor_gt 0.0523
_refine_ls_wR_factor_ref 0.0583
_reflns_number_gt 2071
_reflns_number_total 2596
_reflns_threshold_expression I>2sigma(I)
_cod_data_source_file su2294.cif
_cod_data_source_block I
_cod_database_code 2231693
_cod_database_fobs_code 2231693

loop_
_symmetry_equiv_pos_as_xyz
'x, y, z'
'-x+1/2, -y, z+1/2'
'-x, y+1/2, -z+1/2'
'x+1/2, -y+1/2, -z'
'-x, -y, -z'
'x-1/2, y, -z-1/2'
'x, -y-1/2, z-1/2'
'-x-1/2, y-1/2, z'

loop_
_atom_site_type_symbol
_atom_site_label
_atom_site_fract_x
_atom_site_fract_y
_atom_site_fract_z
_atom_site_U_iso_or_equiv
_atom_site_adp_type
_atom_site_calc_flag
_atom_site_refinement_flags
_atom_site_occupancy
_atom_site_symmetry_multiplicity
Hg Hg1 0.661120(15) 0.459756(11) 0.997612(9) 0.04268(8) Uani d . 1 1
Cl Cl1 0.66817(10) 0.31955(7) 0.92929(6) 0.0460(3) Uani d . 1 1
Cl Cl2 0.53708(10) 0.57586(7) 0.92105(6) 0.0486(3) Uani d . 1 1
N N1 0.7468(3) 0.5214(2) 1.11219(19) 0.0384(8) Uani d . 1 1
N N2 0.8392(3) 0.5359(2) 0.9665(2) 0.0381(9) Uani d . 1 1
N N3 0.8938(3) 0.5633(2) 0.89923(19) 0.0377(8) Uani d . 1 1
N N4 0.9726(3) 0.63366(19) 0.99779(15) 0.0266(7) Uani d . 1 1
N N5 1.0319(3) 0.6981(2) 1.04316(18) 0.0356(8) Uani d . 1 1
H H5A 1.0021 0.7495 1.0264 0.053 Uiso d R 1 1
H H5B 1.1086 0.6932 1.0335 0.053 Uiso d R 1 1
N N6 1.1599(3) 0.6863(2) 0.89418(19) 0.0413(9) Uani d . 1 1
C C1 0.9194(4) 0.5833(3) 1.1697(2) 0.0377(10) Uani d . 1 1
H H1 0.9916 0.6116 1.1636 0.045 Uiso calc R 1 1
C C2 0.8783(5) 0.5612(3) 1.2427(2) 0.0489(12) Uani d . 1 1
H H2 0.9231 0.5735 1.2866 0.059 Uiso calc R 1 1
C C3 0.7707(5) 0.5210(3) 1.2493(3) 0.0554(13) Uani d . 1 1
H H3 0.7406 0.5068 1.2980 0.066 Uiso calc R 1 1
C C4 0.7081(4) 0.5017(3) 1.1836(3) 0.0504(12) Uani d . 1 1
H H4 0.6354 0.4738 1.1888 0.060 Uiso calc R 1 1
C C5 0.8509(4) 0.5626(3) 1.1058(2) 0.0326(9) Uani d . 1 1
C C6 0.8872(4) 0.5792(3) 1.0255(2) 0.0292(8) Uani d . 1 1
C C7 0.9726(3) 0.6220(2) 0.9190(2) 0.0286(8) Uani d . 1 1
C C8 1.0551(3) 0.6651(2) 0.8653(2) 0.0300(9) Uani d . 1 1
C C9 1.0248(4) 0.6771(3) 0.7884(2) 0.0438(10) Uani d . 1 1
H H9 0.9512 0.6599 0.7702 0.053 Uiso calc R 1 1
C C10 1.1062(5) 0.7153(3) 0.7393(2) 0.0506(13) Uani d . 1 1
H H10 1.0883 0.7250 0.6873 0.061 Uiso calc R 1 1
C C11 1.2143(5) 0.7389(3) 0.7688(3) 0.0536(13) Uani d . 1 1
H H11 1.2710 0.7650 0.7371 0.064 Uiso calc R 1 1
C C12 1.2368(4) 0.7232(3) 0.8453(3) 0.0515(12) Uani d . 1 1
H H12 1.3102 0.7392 0.8646 0.062 Uiso calc R 1 1

loop_
_atom_site_aniso_label
_atom_site_aniso_U_11
_atom_site_aniso_U_22
_atom_site_aniso_U_33
_atom_site_aniso_U_12
_atom_site_aniso_U_13
_atom_site_aniso_U_23
Hg1 0.04114(12) 0.03899(12) 0.04791(13) -0.00931(7) 0.00559(8) -0.00763(7)
Cl1 0.0512(7) 0.0409(6) 0.0458(6) -0.0077(5) 0.0005(5) -0.0119(5)
Cl2 0.0474(7) 0.0458(6) 0.0524(7) 0.0020(5) 0.0129(5) 0.0116(5)
N1 0.038(2) 0.0356(19) 0.0413(19) -0.0031(16) 0.0071(16) 0.0029(15)
N2 0.039(2) 0.039(2) 0.0355(19) -0.0087(17) 0.0010(16) -0.0032(16)
N3 0.041(2) 0.040(2) 0.0321(18) -0.0088(17) 0.0007(16) -0.0049(15)
N4 0.0283(17) 0.0246(16) 0.0271(16) -0.0013(13) -0.0005(14) -0.0011(13)
N5 0.042(2) 0.0365(19) 0.0283(17) -0.0086(16) -0.0004(16) -0.0082(14)
N6 0.042(2) 0.048(2) 0.0347(18) -0.0137(17) 0.0009(16) 0.0035(16)
C1 0.043(3) 0.037(2) 0.033(2) 0.0008(19) 0.0031(19) 0.0026(18)
C2 0.063(3) 0.049(3) 0.035(2) 0.005(3) 0.004(2) 0.004(2)
C3 0.073(4) 0.053(3) 0.040(3) 0.002(3) 0.021(3) 0.008(2)
C4 0.051(3) 0.047(3) 0.054(3) -0.007(2) 0.017(2) 0.009(2)
C5 0.036(2) 0.024(2) 0.038(2) 0.0060(18) 0.0041(18) 0.0025(17)
C6 0.030(2) 0.025(2) 0.0319(19) 0.0008(17) 0.0031(17) -0.0020(16)
C7 0.033(2) 0.0270(19) 0.0261(18) 0.0032(17) -0.0026(17) -0.0008(15)
C8 0.037(2) 0.028(2) 0.0251(19) 0.0000(18) 0.0040(17) -0.0004(15)
C9 0.052(3) 0.047(3) 0.032(2) -0.002(2) -0.007(2) -0.0006(18)
C10 0.085(4) 0.041(2) 0.026(2) 0.003(3) 0.007(2) 0.0065(18)
C11 0.072(4) 0.045(3) 0.044(3) -0.011(3) 0.017(3) 0.004(2)
C12 0.050(3) 0.051(3) 0.054(3) -0.018(2) 0.005(2) 0.002(2)

loop_
_atom_type_symbol
_atom_type_description
_atom_type_scat_dispersion_real
_atom_type_scat_dispersion_imag
_atom_type_scat_source
C C 0.0033 0.0016 'International Tables Vol C Tables 4.2.6.8 and 6.1.1.4'
H H 0.0000 0.0000 'International Tables Vol C Tables 4.2.6.8 and 6.1.1.4'
N N 0.0061 0.0033 'International Tables Vol C Tables 4.2.6.8 and 6.1.1.4'
Cl Cl 0.1484 0.1585 'International Tables Vol C Tables 4.2.6.8 and 6.1.1.4'
Hg Hg -2.3894 9.2266 'International Tables Vol C Tables 4.2.6.8 and 6.1.1.4'

loop_
_geom_angle_atom_site_label_1
_geom_angle_atom_site_label_2
_geom_angle_atom_site_label_3
_geom_angle_site_symmetry_3
_geom_angle
N2 Hg1 N1 . 69.78(12)
N2 Hg1 Cl1 . 106.24(9)
N1 Hg1 Cl1 . 136.70(9)
N2 Hg1 Cl2 . 91.45(9)
N1 Hg1 Cl2 . 112.43(8)
Cl1 Hg1 Cl2 . 110.74(4)
N2 Hg1 Cl2 5_667 156.52(9)
N1 Hg1 Cl2 5_667 89.27(8)
Cl1 Hg1 Cl2 5_667 96.23(4)
Cl2 Hg1 Cl2 5_667 86.78(3)
Hg1 Cl2 Hg1 5_667 93.22(3)
C5 N1 C4 . 117.9(4)
C5 N1 Hg1 . 118.1(3)
C4 N1 Hg1 . 122.7(3)
C6 N2 N3 . 108.4(3)
C6 N2 Hg1 . 114.3(3)
N3 N2 Hg1 . 135.5(3)
C7 N3 N2 . 106.9(3)
C6 N4 C7 . 105.9(3)
C6 N4 N5 . 123.9(3)
C7 N4 N5 . 129.4(3)
N4 N5 H5A . 103.4
N4 N5 H5B . 107.9
H5A N5 H5B . 112.5
C8 N6 C12 . 116.7(4)
C2 C1 C5 . 118.7(4)
C2 C1 H1 . 120.6
C5 C1 H1 . 120.6
C3 C2 C1 . 118.9(4)
C3 C2 H2 . 120.6
C1 C2 H2 . 120.6
C2 C3 C4 . 119.3(4)
C2 C3 H3 . 120.4
C4 C3 H3 . 120.4
N1 C4 C3 . 122.9(5)
N1 C4 H4 . 118.6
C3 C4 H4 . 118.6
N1 C5 C1 . 122.3(4)
N1 C5 C6 . 113.9(4)
C1 C5 C6 . 123.7(4)
N2 C6 N4 . 108.6(3)
N2 C6 C5 . 121.7(4)
N4 C6 C5 . 129.6(4)
N3 C7 N4 . 110.3(3)
N3 C7 C8 . 124.9(3)
N4 C7 C8 . 124.8(3)
N6 C8 C9 . 123.5(4)
N6 C8 C7 . 116.2(3)
C9 C8 C7 . 120.2(4)
C10 C9 C8 . 118.4(4)
C10 C9 H9 . 120.8
C8 C9 H9 . 120.8
C11 C10 C9 . 118.7(4)
C11 C10 H10 . 120.6
C9 C10 H10 . 120.6
C12 C11 C10 . 118.6(4)
C12 C11 H11 . 120.7
C10 C11 H11 . 120.7
N6 C12 C11 . 124.1(5)
N6 C12 H12 . 118.0
C11 C12 H12 . 118.0

loop_
_geom_bond_atom_site_label_1
_geom_bond_atom_site_label_2
_geom_bond_site_symmetry_2
_geom_bond_distance
Hg1 N2 . 2.385(3)
Hg1 N1 . 2.388(3)
Hg1 Cl1 . 2.4111(10)
Hg1 Cl2 . 2.5998(11)
Hg1 Cl2 5_667 2.7061(11)
Cl2 Hg1 5_667 2.7061(11)
N1 C5 . 1.339(5)
N1 C4 . 1.340(5)
N2 C6 . 1.324(5)
N2 N3 . 1.378(5)
N3 C7 . 1.301(5)
N4 C6 . 1.355(5)
N4 C7 . 1.368(4)
N4 N5 . 1.414(4)
N5 H5A . 0.8901
N5 H5B . 0.8900
N6 C8 . 1.329(5)
N6 C12 . 1.333(5)
C1 C2 . 1.383(6)
C1 C5 . 1.384(6)
C1 H1 . 0.9300
C2 C3 . 1.368(7)
C2 H2 . 0.9300
C3 C4 . 1.368(7)
C3 H3 . 0.9300
C4 H4 . 0.9300
C5 C6 . 1.465(5)
C7 C8 . 1.468(5)
C8 C9 . 1.380(5)
C9 C10 . 1.378(6)
C9 H9 . 0.9300
C10 C11 . 1.376(8)
C10 H10 . 0.9300
C11 C12 . 1.365(6)
C11 H11 . 0.9300
C12 H12 . 0.9300

loop_
_geom_hbond_atom_site_label_D
_geom_hbond_atom_site_label_H
_geom_hbond_atom_site_label_A
_geom_hbond_site_symmetry_A
_geom_hbond_distance_DH
_geom_hbond_distance_HA
_geom_hbond_distance_DA
_geom_hbond_angle_DHA
N5 H5A Cl2 4_567 0.89 2.80 3.446(3) 131
N5 H5A Cl1 8_765 0.89 2.77 3.512(4) 142
N5 H5B Cl1 5_767 0.89 2.62 3.452(4) 155
N5 H5B N6 . 0.89 2.47 2.956(5) 115

loop_
_geom_torsion_atom_site_label_1
_geom_torsion_atom_site_label_2
_geom_torsion_atom_site_label_3
_geom_torsion_atom_site_label_4
_geom_torsion_site_symmetry_1
_geom_torsion_site_symmetry_4
_geom_torsion
N2 Hg1 Cl2 Hg1 . 5_667 -156.57(9)
N1 Hg1 Cl2 Hg1 . 5_667 -87.88(9)
Cl1 Hg1 Cl2 Hg1 . 5_667 95.44(4)
Cl2 Hg1 Cl2 Hg1 5_667 5_667 0.0
N2 Hg1 N1 C5 . . -3.4(3)
Cl1 Hg1 N1 C5 . . 89.1(3)
Cl2 Hg1 N1 C5 . . -86.3(3)
Cl2 Hg1 N1 C5 5_667 . -172.6(3)
N2 Hg1 N1 C4 . . -169.9(4)
Cl1 Hg1 N1 C4 . . -77.4(4)
Cl2 Hg1 N1 C4 . . 107.1(3)
Cl2 Hg1 N1 C4 5_667 . 20.9(3)
N1 Hg1 N2 C6 . . -5.9(3)
Cl1 Hg1 N2 C6 . . -140.4(3)
Cl2 Hg1 N2 C6 . . 107.5(3)
Cl2 Hg1 N2 C6 5_667 . 22.2(4)
N1 Hg1 N2 N3 . . -168.5(4)
Cl1 Hg1 N2 N3 . . 57.0(4)
Cl2 Hg1 N2 N3 . . -55.1(4)
Cl2 Hg1 N2 N3 5_667 . -140.3(3)
C6 N2 N3 C7 . . -0.1(4)
Hg1 N2 N3 C7 . . 163.2(3)
C5 C1 C2 C3 . . -1.0(6)
C1 C2 C3 C4 . . 1.6(7)
C5 N1 C4 C3 . . -0.9(7)
Hg1 N1 C4 C3 . . 165.7(4)
C2 C3 C4 N1 . . -0.6(7)
C4 N1 C5 C1 . . 1.5(6)
Hg1 N1 C5 C1 . . -165.7(3)
C4 N1 C5 C6 . . 178.5(4)
Hg1 N1 C5 C6 . . 11.3(4)
C2 C1 C5 N1 . . -0.5(6)
C2 C1 C5 C6 . . -177.3(4)
N3 N2 C6 N4 . . -0.5(4)
Hg1 N2 C6 N4 . . -167.7(2)
N3 N2 C6 C5 . . -177.9(4)
Hg1 N2 C6 C5 . . 14.9(5)
C7 N4 C6 N2 . . 0.9(4)
N5 N4 C6 N2 . . 171.6(3)
C7 N4 C6 C5 . . 178.0(4)
N5 N4 C6 C5 . . -11.2(6)
N1 C5 C6 N2 . . -17.9(5)
C1 C5 C6 N2 . . 159.1(4)
N1 C5 C6 N4 . . 165.3(4)
C1 C5 C6 N4 . . -17.8(7)
N2 N3 C7 N4 . . 0.6(4)
N2 N3 C7 C8 . . 176.7(3)
C6 N4 C7 N3 . . -0.9(4)
N5 N4 C7 N3 . . -171.0(4)
C6 N4 C7 C8 . . -177.0(3)
N5 N4 C7 C8 . . 12.9(6)
C12 N6 C8 C9 . . 1.8(6)
C12 N6 C8 C7 . . 178.2(4)
N3 C7 C8 N6 . . -148.0(4)
N4 C7 C8 N6 . . 27.6(5)
N3 C7 C8 C9 . . 28.6(6)
N4 C7 C8 C9 . . -155.9(4)
N6 C8 C9 C10 . . -1.8(6)
C7 C8 C9 C10 . . -178.1(4)
C8 C9 C10 C11 . . 0.7(7)
C9 C10 C11 C12 . . 0.2(7)
C8 N6 C12 C11 . . -0.8(7)
C10 C11 C12 N6 . . -0.2(7)
